data_4114060
loop_
_publ_author_name
'Jennifer A. Love'
'Melanie S. Sanford'
'Michael W. Day'
'Robert H. Grubbs'

_publ_section_title
;
 Synthesis, Structure, and Activity of Enhanced Initiators for Olefin
 Metathesis
;
_journal_name_full 'Journal of the American Chemical Society'
_journal_page_first 10103
_journal_page_last 10109
_journal_paper_doi 10.1021/ja027472t
_journal_volume 125
_journal_year 2003
_chemical_formula_moiety 'C46 H65 Cl2 N2 P Ru, C6 H6, 0.5(C5 H12)'
_chemical_formula_sum 'C54.5 H77 Cl2 N2 P Ru'
_chemical_formula_weight 963.17
_chemical_name_systematic
; 
 ? 
;
_space_group_IT_number 14
_symmetry_cell_setting monoclinic
_symmetry_space_group_name_Hall '-P 2yn'
_symmetry_space_group_name_H-M 'P 1 21/n 1'
_atom_sites_solution_hydrogens geom
_atom_sites_solution_primary direct
_atom_sites_solution_secondary difmap
_audit_creation_method SHELXL-97
_cell_angle_alpha 90.00
_cell_angle_beta 97.601(1)
_cell_angle_gamma 90.00
_cell_formula_units_Z 4
_cell_length_a 12.2949(7)
_cell_length_b 14.9666(8)
_cell_length_c 27.1432(15)
_cell_measurement_reflns_used 7485
_cell_measurement_temperature 98
_cell_measurement_theta_max 28.3
_cell_measurement_theta_min 2.4
_cell_volume 4950.8(5)
_computing_cell_refinement 'Bruker SMART v5.606, Bruker SAINT v6.02'
_computing_data_collection 'Bruker SMART v5.054'
_computing_data_reduction 'Bruker SAINT v6.02'
_computing_molecular_graphics 'Diamond, Bruker SHELXTL v5.1'
_computing_publication_material 'Bruker SHELXTL v5.1'
_computing_structure_refinement 'SHELX-97 (Sheldrick, 1997)'
_computing_structure_solution 'SHELX-97 (Sheldrick, 1997)'
_diffrn_ambient_temperature 98
_diffrn_measured_fraction_theta_full 0.945
_diffrn_measured_fraction_theta_max 0.945
_diffrn_measurement_device_type 'Bruker SMART 1000 ccd'
_diffrn_measurement_method '\w scans at 6 fixed \f values'
_diffrn_radiation_monochromator graphite
_diffrn_radiation_source 'normal-focus sealed tube'
_diffrn_radiation_type MoK\a
_diffrn_radiation_wavelength 0.71073
_diffrn_reflns_av_R_equivalents 0.0465
_diffrn_reflns_av_sigmaI/netI 0.0271
_diffrn_reflns_limit_h_max 16
_diffrn_reflns_limit_h_min -16
_diffrn_reflns_limit_k_max 19
_diffrn_reflns_limit_k_min -19
_diffrn_reflns_limit_l_max 34
_diffrn_reflns_limit_l_min -34
_diffrn_reflns_number 87057
_diffrn_reflns_theta_full 28.54
_diffrn_reflns_theta_max 28.54
_diffrn_reflns_theta_min 1.51
_diffrn_standards_decay_% 0
_diffrn_standards_interval_time 'first 75 scans recollected at end of runs'
_exptl_absorpt_coefficient_mu 0.494
_exptl_absorpt_correction_T_max 0.9093
_exptl_absorpt_correction_T_min 0.8631
_exptl_absorpt_correction_type integration
_exptl_crystal_colour burgundy
_exptl_crystal_density_diffrn 1.292
_exptl_crystal_description block
_exptl_crystal_F_000 2044
_exptl_crystal_size_max 0.30
_exptl_crystal_size_mid 0.26
_exptl_crystal_size_min 0.21
_refine_diff_density_max 0.990
_refine_diff_density_min -1.029
_refine_diff_density_rms 0.081
_refine_ls_extinction_method none
_refine_ls_goodness_of_fit_ref 2.658
_refine_ls_hydrogen_treatment mixed
_refine_ls_matrix_type full
_refine_ls_number_parameters 751
_refine_ls_number_reflns 11892
_refine_ls_number_restraints 0
_refine_ls_restrained_S_all 2.658
_refine_ls_R_factor_all 0.0479
_refine_ls_R_factor_gt 0.0374
_refine_ls_shift/su_max 0.050
_refine_ls_shift/su_mean 0.002
_refine_ls_structure_factor_coef Fsqd
_refine_ls_weighting_details w=1/\s^2^(Fo^2^)
_refine_ls_weighting_scheme sigma
_refine_ls_wR_factor_gt 0.0764
_refine_ls_wR_factor_ref 0.0782
_reflns_number_gt 10104
_reflns_number_total 11892
_reflns_threshold_expression >2sigma(I)
_cod_data_source_file ja027472tsi20030515_033334_1.cif
_cod_data_source_block mss26
_cod_original_formula_sum 'C54.50 H77 Cl2 N2 P Ru'
_cod_database_code 4114060

loop_
_symmetry_equiv_pos_as_xyz
'x, y, z'
'-x+1/2, y+1/2, -z+1/2'
'-x, -y, -z'
'x-1/2, -y-1/2, z-1/2'

loop_
_atom_site_label
_atom_site_type_symbol
_atom_site_fract_x
_atom_site_fract_y
_atom_site_fract_z
_atom_site_U_iso_or_equiv
_atom_site_adp_type
_atom_site_occupancy
_atom_site_symmetry_multiplicity
_atom_site_calc_flag
_atom_site_refinement_flags
Ru Ru -0.020737(12) 0.038045(10) 0.210861(6) 0.01449(5) Uani 1 1 d .
Cl1 Cl 0.12659(4) 0.14058(3) 0.233419(18) 0.02070(11) Uani 1 1 d .
Cl2 Cl -0.16558(4) -0.07012(3) 0.207058(18) 0.01881(11) Uani 1 1 d .
P P 0.10699(4) -0.08567(3) 0.212494(19) 0.01758(11) Uani 1 1 d .
N1 N -0.13213(13) 0.16130(11) 0.27828(6) 0.0186(4) Uani 1 1 d .
N2 N -0.15895(13) 0.21221(11) 0.20278(6) 0.0187(4) Uani 1 1 d .
C1 C -0.11657(15) 0.14336(12) 0.23110(7) 0.0168(4) Uani 1 1 d .
C2 C -0.18291(19) 0.24931(14) 0.28430(8) 0.0230(5) Uani 1 1 d .
H2A H -0.1303(18) 0.2880(15) 0.3032(8) 0.028 Uiso 1 1 d .
H2B H -0.2470(18) 0.2437(14) 0.3002(8) 0.028 Uiso 1 1 d .
C3 C -0.21327(19) 0.27993(15) 0.23105(8) 0.0235(5) Uani 1 1 d .
H3A H -0.2872(19) 0.2778(14) 0.2207(8) 0.028 Uiso 1 1 d .
H3B H -0.1873(17) 0.3400(15) 0.2244(8) 0.028 Uiso 1 1 d .
C4 C -0.12003(17) 0.10123(13) 0.32010(7) 0.0197(4) Uani 1 1 d .
C5 C -0.02949(17) 0.10748(13) 0.35664(7) 0.0210(4) Uani 1 1 d .
C6 C -0.02680(19) 0.05209(14) 0.39831(8) 0.0252(5) Uani 1 1 d .
H6 H 0.0349(19) 0.0549(14) 0.4231(9) 0.030 Uiso 1 1 d .
C7 C -0.11038(19) -0.00655(15) 0.40437(8) 0.0278(5) Uani 1 1 d .
C8 C -0.20132(19) -0.00851(15) 0.36788(8) 0.0261(5) Uani 1 1 d .
H8 H -0.2582(19) -0.0451(15) 0.3704(8) 0.031 Uiso 1 1 d .
C9 C -0.20922(16) 0.04490(13) 0.32602(7) 0.0213(4) Uani 1 1 d .
C10 C 0.0624(2) 0.17242(15) 0.35362(9) 0.0259(5) Uani 1 1 d .
H10A H 0.0599(18) 0.2007(15) 0.3218(9) 0.031 Uiso 1 1 d .
H10B H 0.130(2) 0.1465(15) 0.3581(8) 0.031 Uiso 1 1 d .
H10C H 0.0631(19) 0.2121(16) 0.3764(9) 0.031 Uiso 1 1 d .
C11 C -0.1036(3) -0.06732(19) 0.44895(10) 0.0405(6) Uani 1 1 d .
H11A H -0.038(2) -0.0628(17) 0.4695(10) 0.049 Uiso 1 1 d .
H11B H -0.108(2) -0.1266(19) 0.4389(10) 0.049 Uiso 1 1 d .
H11C H -0.156(2) -0.0560(18) 0.4675(10) 0.049 Uiso 1 1 d .
C12 C -0.31098(18) 0.04526(16) 0.28902(9) 0.0244(5) Uani 1 1 d .
H12A H -0.3666(19) 0.0137(15) 0.3012(8) 0.029 Uiso 1 1 d .
H12B H -0.2981(18) 0.0202(15) 0.2588(9) 0.029 Uiso 1 1 d .
H12C H -0.3395(18) 0.1040(16) 0.2810(8) 0.029 Uiso 1 1 d .
C13 C -0.17556(16) 0.21903(13) 0.14968(7) 0.0186(4) Uani 1 1 d .
C14 C -0.26553(16) 0.17489(13) 0.12325(8) 0.0216(4) Uani 1 1 d .
C15 C -0.28400(19) 0.18590(15) 0.07194(8) 0.0268(5) Uani 1 1 d .
H15 H -0.3437(19) 0.1562(15) 0.0550(8) 0.032 Uiso 1 1 d .
C16 C -0.21780(18) 0.23973(14) 0.04691(8) 0.0281(5) Uani 1 1 d .
C17 C -0.13114(19) 0.28430(15) 0.07450(8) 0.0255(5) Uani 1 1 d .
H17 H -0.0853(18) 0.3210(15) 0.0599(8) 0.031 Uiso 1 1 d .
C18 C -0.10860(16) 0.27526(13) 0.12588(8) 0.0212(4) Uani 1 1 d .
C19 C -0.33967(19) 0.11665(16) 0.14925(9) 0.0275(5) Uani 1 1 d .
H19A H -0.4052(19) 0.1014(15) 0.1266(9) 0.033 Uiso 1 1 d .
H19B H -0.3649(18) 0.1455(15) 0.1775(9) 0.033 Uiso 1 1 d .
H19C H -0.3054(19) 0.0674(16) 0.1614(9) 0.033 Uiso 1 1 d .
C20 C -0.2395(3) 0.2493(2) -0.00876(10) 0.0414(7) Uani 1 1 d .
H20A H -0.234(2) 0.2013(19) -0.0248(10) 0.050 Uiso 1 1 d .
H20B H -0.196(2) 0.2907(19) -0.0203(10) 0.050 Uiso 1 1 d .
H20C H -0.298(2) 0.2762(19) -0.0171(10) 0.050 Uiso 1 1 d .
C21 C -0.01429(19) 0.32422(16) 0.15463(9) 0.0261(5) Uani 1 1 d .
H21A H -0.0376(18) 0.3656(15) 0.1753(9) 0.031 Uiso 1 1 d .
H21B H 0.0296(18) 0.3535(15) 0.1344(9) 0.031 Uiso 1 1 d .
H21C H 0.0351(19) 0.2867(15) 0.1750(9) 0.031 Uiso 1 1 d .
C22 C -0.04597(16) 0.04788(13) 0.14293(7) 0.0184(4) Uani 1 1 d .
H22 H -0.1110(18) 0.0210(13) 0.1295(8) 0.022 Uiso 1 1 d .
C23 C 0.00986(17) 0.08730(13) 0.10349(7) 0.0205(4) Uani 1 1 d .
C24 C -0.04005(19) 0.07541(14) 0.05426(8) 0.0252(5) Uani 1 1 d .
H24 H -0.1080(19) 0.0453(14) 0.0487(8) 0.030 Uiso 1 1 d .
C25 C 0.0076(2) 0.10921(15) 0.01447(8) 0.0312(5) Uani 1 1 d .
H25 H -0.0265(19) 0.1014(15) -0.0175(9) 0.037 Uiso 1 1 d .
C26 C 0.1055(2) 0.15455(15) 0.02279(9) 0.0326(6) Uani 1 1 d .
H26 H 0.139(2) 0.1757(16) -0.0040(9) 0.039 Uiso 1 1 d .
C27 C 0.1561(2) 0.16732(15) 0.07103(9) 0.0307(5) Uani 1 1 d .
H27 H 0.225(2) 0.1992(15) 0.0765(9) 0.037 Uiso 1 1 d .
C28 C 0.10946(18) 0.13439(14) 0.11092(8) 0.0245(5) Uani 1 1 d .
H28 H 0.1460(18) 0.1424(14) 0.1439(9) 0.029 Uiso 1 1 d .
C29 C 0.05777(17) -0.19018(13) 0.18061(8) 0.0189(4) Uani 1 1 d .
H29 H 0.0056(18) -0.2036(14) 0.1977(8) 0.023 Uiso 1 1 d .
C30 C 0.0054(2) -0.18388(14) 0.12650(8) 0.0244(5) Uani 1 1 d .
H30A H 0.0586(18) -0.1729(14) 0.1042(9) 0.029 Uiso 1 1 d .
H30B H -0.0445(18) -0.1362(15) 0.1228(8) 0.029 Uiso 1 1 d .
C31 C -0.0527(2) -0.27201(15) 0.11122(9) 0.0310(5) Uani 1 1 d .
H31A H -0.113(2) -0.2826(15) 0.1323(9) 0.037 Uiso 1 1 d .
H31B H -0.0841(19) -0.2682(15) 0.0788(9) 0.037 Uiso 1 1 d .
C32 C 0.0266(2) -0.35088(16) 0.11803(9) 0.0325(5) Uani 1 1 d .
H32A H -0.0112(19) -0.4042(16) 0.1098(9) 0.039 Uiso 1 1 d .
H32B H 0.085(2) -0.3440(16) 0.0956(9) 0.039 Uiso 1 1 d .
C33 C 0.08371(19) -0.35592(14) 0.17106(9) 0.0265(5) Uani 1 1 d .
H33A H 0.1366(19) -0.4009(15) 0.1748(8) 0.032 Uiso 1 1 d .
H33B H 0.0319(19) -0.3724(15) 0.1946(8) 0.032 Uiso 1 1 d .
C34 C 0.14046(17) -0.26796(14) 0.18736(9) 0.0236(5) Uani 1 1 d .
H34A H 0.2016(18) -0.2570(14) 0.1662(8) 0.028 Uiso 1 1 d .
H34B H 0.1794(18) -0.2723(14) 0.2221(9) 0.028 Uiso 1 1 d .
C35 C 0.24215(16) -0.05428(14) 0.19378(9) 0.0250(5) Uani 1 1 d .
H35 H 0.2452(17) 0.0090(16) 0.2015(8) 0.030 Uiso 1 1 d .
C36 C 0.2435(2) -0.06432(16) 0.13772(9) 0.0296(5) Uani 1 1 d .
H36A H 0.2438(18) -0.1273(17) 0.1294(9) 0.036 Uiso 1 1 d .
H36B H 0.181(2) -0.0398(15) 0.1189(9) 0.036 Uiso 1 1 d .
C37 C 0.3468(2) -0.02299(18) 0.12167(12) 0.0437(7) Uani 1 1 d .
H37A H 0.344(2) 0.0376(19) 0.1292(10) 0.052 Uiso 1 1 d .
H37B H 0.343(2) -0.0304(17) 0.0849(11) 0.052 Uiso 1 1 d .
C38 C 0.4491(2) -0.06440(17) 0.15049(12) 0.0439(7) Uani 1 1 d .
H38A H 0.451(2) -0.1282(19) 0.1419(10) 0.053 Uiso 1 1 d .
H38B H 0.513(2) -0.0397(17) 0.1417(10) 0.053 Uiso 1 1 d .
C39 C 0.4486(2) -0.05700(18) 0.20553(12) 0.0412(7) Uani 1 1 d .
H39A H 0.450(2) 0.0051(19) 0.2177(9) 0.049 Uiso 1 1 d .
H39B H 0.513(2) -0.0848(17) 0.2230(10) 0.049 Uiso 1 1 d .
C40 C 0.34525(18) -0.09779(17) 0.22229(10) 0.0305(5) Uani 1 1 d .
H40A H 0.3454(19) -0.0874(16) 0.2586(9) 0.037 Uiso 1 1 d .
H40B H 0.3431(19) -0.1601(16) 0.2160(9) 0.037 Uiso 1 1 d .
C41 C 0.14088(17) -0.12597(14) 0.27751(8) 0.0212(4) Uani 1 1 d .
H41 H 0.2036(18) -0.1604(14) 0.2782(8) 0.025 Uiso 1 1 d .
C42 C 0.16949(19) -0.04819(15) 0.31322(8) 0.0256(5) Uani 1 1 d .
H42A H 0.1052(19) -0.0156(15) 0.3146(8) 0.031 Uiso 1 1 d .
H42B H 0.2190(19) -0.0082(15) 0.3007(8) 0.031 Uiso 1 1 d .
C43 C 0.2118(2) -0.08157(17) 0.36521(9) 0.0311(5) Uani 1 1 d .
H43A H 0.276(2) -0.1128(16) 0.3646(9) 0.037 Uiso 1 1 d .
H43B H 0.2307(19) -0.0311(16) 0.3879(9) 0.037 Uiso 1 1 d .
C44 C 0.1309(2) -0.14441(17) 0.38487(9) 0.0334(5) Uani 1 1 d .
H44A H 0.065(2) -0.1103(16) 0.3896(9) 0.040 Uiso 1 1 d .
H44B H 0.1642(19) -0.1670(15) 0.4173(9) 0.040 Uiso 1 1 d .
C45 C 0.0963(2) -0.21960(17) 0.34872(9) 0.0357(6) Uani 1 1 d .
H45A H 0.041(2) -0.2587(16) 0.3619(9) 0.043 Uiso 1 1 d .
H45B H 0.157(2) -0.2605(17) 0.3463(9) 0.043 Uiso 1 1 d .
C46 C 0.0529(2) -0.18413(17) 0.29688(9) 0.0324(5) Uani 1 1 d .
H46A H -0.013(2) -0.1462(16) 0.2995(9) 0.039 Uiso 1 1 d .
H46B H 0.0329(19) -0.2375(17) 0.2751(9) 0.039 Uiso 1 1 d .
C47 C 0.6513(2) 0.77061(18) 0.06657(12) 0.0488(7) Uani 1 1 d .
H47 H 0.6652 0.7212 0.0885 0.059 Uiso 1 1 calc R
C48 C 0.68335(19) 0.85161(18) 0.08237(9) 0.0375(6) Uani 1 1 d .
H48 H 0.7207 0.8593 0.1150 0.045 Uiso 1 1 calc R
C49 C 0.6631(3) 0.92311(19) 0.05221(16) 0.0670(11) Uani 1 1 d .
H49 H 0.6856 0.9812 0.0634 0.080 Uiso 1 1 calc R
C50 C 0.6076(4) 0.9100(4) 0.0036(2) 0.121(3) Uani 1 1 d .
H50 H 0.5909 0.9585 -0.0187 0.146 Uiso 1 1 calc R
C51 C 0.5788(3) 0.8225(5) -0.00994(14) 0.119(3) Uani 1 1 d .
H51 H 0.5425 0.8106 -0.0424 0.143 Uiso 1 1 calc R
C52 C 0.6007(3) 0.7570(3) 0.02117(17) 0.0899(15) Uani 1 1 d .
H52 H 0.5799 0.6980 0.0110 0.108 Uiso 1 1 calc R
C53 C 0.8157(5) 0.5848(3) 0.00162(15) 0.1047(15) Uani 1 1 d .
H53A H 0.7462 0.5656 0.0104 0.126 Uiso 0.25 1 d PR
H53B H 0.8439 0.6325 0.0232 0.126 Uiso 0.25 1 d PR
H53C H 0.8062 0.6053 -0.0322 0.126 Uiso 0.25 1 d PR
H53D H 1.2254 0.3570 0.0060 0.126 Uiso 0.25 1 d PR
H53E H 1.1904 0.4229 -0.0381 0.126 Uiso 0.25 1 d PR
H53F H 1.2341 0.4604 0.0148 0.126 Uiso 0.25 1 d PR
H53G H 0.7824 0.6415 -0.0074 0.126 Uiso 0.25 1 d PR
H53H H 0.7737 0.5381 -0.0161 0.126 Uiso 0.25 1 d PR
H53I H 0.8174 0.5755 0.0367 0.126 Uiso 0.25 1 d PR
H53J H 1.2616 0.4329 -0.0118 0.126 Uiso 0.25 1 d PR
H53K H 1.2016 0.3931 0.0308 0.126 Uiso 0.25 1 d PR
H53L H 1.1639 0.3660 -0.0246 0.126 Uiso 0.25 1 d PR
C54 C 0.8945(8) 0.5034(5) 0.0077(3) 0.071(2) Uani 0.50 1 d P
H54A H 0.8586 0.4570 -0.0127 0.085 Uiso 0.25 1 d PR
H54B H 0.8954 0.4835 0.0414 0.085 Uiso 0.25 1 d PR
H54C H 1.1376 0.5432 0.0120 0.085 Uiso 0.25 1 d PR
H54D H 1.1008 0.5166 -0.0421 0.085 Uiso 0.25 1 d PR
C55 C 1.0000 0.5000 0.0000 0.097(3) Uani 1 2 d S
H55A H 1.0357 0.5485 0.0188 0.116 Uiso 0.25 1 d PR
H55B H 0.9992 0.5157 -0.0343 0.116 Uiso 0.25 1 d PR
H55C H 1.0008 0.4843 0.0343 0.116 Uiso 0.25 1 d PR
H55D H 0.9643 0.4515 -0.0188 0.116 Uiso 0.25 1 d PR
C56 C 1.0824(6) 0.4165(4) 0.00956(17) 0.0506(17) Uani 0.50 1 d P
H56A H 1.0456 0.3665 -0.0074 0.061 Uiso 0.25 1 d PR
H56B H 1.0884 0.4033 0.0444 0.061 Uiso 0.25 1 d PR
H56C H 0.9501 0.6354 0.0077 0.061 Uiso 0.25 1 d PR
H56D H 0.9073 0.5987 -0.0441 0.061 Uiso 0.25 1 d PR

loop_
_atom_site_aniso_label
_atom_site_aniso_U_11
_atom_site_aniso_U_22
_atom_site_aniso_U_33
_atom_site_aniso_U_23
_atom_site_aniso_U_13
_atom_site_aniso_U_12
Ru 0.01453(8) 0.01432(8) 0.01464(8) 0.00045(6) 0.00203(6) 0.00084(6)
Cl1 0.0186(2) 0.0190(2) 0.0241(3) -0.00287(19) 0.00159(19) -0.00282(19)
Cl2 0.0174(2) 0.0174(2) 0.0220(3) -0.00039(19) 0.00375(19) -0.00152(18)
P 0.0160(2) 0.0170(3) 0.0196(3) 0.0015(2) 0.0019(2) 0.0013(2)
N1 0.0223(9) 0.0160(8) 0.0179(9) -0.0004(7) 0.0043(7) 0.0027(7)
N2 0.0204(9) 0.0159(8) 0.0202(9) -0.0008(7) 0.0043(7) 0.0031(7)
C1 0.0127(9) 0.0162(10) 0.0216(10) 0.0002(8) 0.0022(8) -0.0035(8)
C2 0.0276(12) 0.0166(10) 0.0261(12) -0.0009(9) 0.0085(10) 0.0026(9)
C3 0.0270(11) 0.0194(11) 0.0247(12) -0.0010(9) 0.0063(9) 0.0053(9)
C4 0.0265(11) 0.0149(10) 0.0192(10) -0.0014(8) 0.0093(9) 0.0031(8)
C5 0.0281(11) 0.0174(10) 0.0184(10) -0.0035(8) 0.0065(9) -0.0003(9)
C6 0.0307(12) 0.0246(12) 0.0200(11) -0.0013(9) 0.0024(9) 0.0019(9)
C7 0.0386(13) 0.0237(11) 0.0225(12) 0.0021(9) 0.0092(10) -0.0003(10)
C8 0.0296(12) 0.0231(11) 0.0276(12) -0.0012(9) 0.0112(10) -0.0052(10)
C9 0.0236(10) 0.0202(10) 0.0214(11) -0.0041(8) 0.0075(8) 0.0009(9)
C10 0.0303(13) 0.0233(12) 0.0234(12) -0.0018(9) 0.0005(10) -0.0038(10)
C11 0.0525(18) 0.0382(15) 0.0309(15) 0.0116(12) 0.0057(12) -0.0060(14)
C12 0.0228(11) 0.0255(12) 0.0261(12) -0.0005(10) 0.0080(9) -0.0010(10)
C13 0.0200(10) 0.0165(10) 0.0194(10) 0.0011(8) 0.0026(8) 0.0068(8)
C14 0.0204(10) 0.0171(10) 0.0271(12) 0.0012(8) 0.0018(9) 0.0059(8)
C15 0.0262(12) 0.0237(12) 0.0282(12) -0.0022(9) -0.0053(10) 0.0063(9)
C16 0.0350(13) 0.0263(12) 0.0222(12) 0.0001(9) 0.0010(10) 0.0093(10)
C17 0.0299(12) 0.0228(11) 0.0250(12) 0.0061(9) 0.0080(10) 0.0059(9)
C18 0.0221(10) 0.0167(10) 0.0250(11) 0.0007(8) 0.0034(9) 0.0064(8)
C19 0.0217(11) 0.0249(12) 0.0346(14) 0.0029(10) -0.0014(10) 0.0001(9)
C20 0.0568(19) 0.0399(16) 0.0258(14) 0.0035(11) -0.0011(13) 0.0103(14)
C21 0.0254(12) 0.0236(12) 0.0298(13) 0.0028(10) 0.0057(10) 0.0000(10)
C22 0.0185(10) 0.0153(10) 0.0210(10) -0.0005(8) 0.0009(8) 0.0036(8)
C23 0.0282(11) 0.0148(10) 0.0193(11) 0.0006(8) 0.0061(9) 0.0057(8)
C24 0.0330(12) 0.0208(11) 0.0222(11) -0.0001(9) 0.0046(10) 0.0053(9)
C25 0.0493(15) 0.0279(12) 0.0167(11) 0.0028(9) 0.0059(10) 0.0085(11)
C26 0.0478(15) 0.0268(12) 0.0271(13) 0.0053(10) 0.0190(11) 0.0037(11)
C27 0.0356(13) 0.0264(12) 0.0327(13) 0.0043(10) 0.0133(11) -0.0013(10)
C28 0.0286(12) 0.0229(11) 0.0229(11) 0.0018(9) 0.0068(9) 0.0026(9)
C29 0.0176(10) 0.0189(10) 0.0202(11) -0.0003(8) 0.0034(8) 0.0014(8)
C30 0.0307(12) 0.0211(11) 0.0208(11) 0.0017(9) 0.0015(9) 0.0074(9)
C31 0.0372(14) 0.0291(13) 0.0234(12) -0.0057(10) -0.0079(10) 0.0035(10)
C32 0.0395(14) 0.0228(12) 0.0339(14) -0.0078(10) -0.0007(11) 0.0016(11)
C33 0.0256(12) 0.0191(11) 0.0338(13) -0.0012(9) 0.0005(10) 0.0067(9)
C34 0.0201(11) 0.0202(11) 0.0297(12) 0.0006(9) -0.0003(9) 0.0032(9)
C35 0.0173(10) 0.0186(11) 0.0402(13) -0.0009(9) 0.0085(9) 0.0007(8)
C36 0.0306(13) 0.0237(12) 0.0371(14) 0.0077(10) 0.0141(11) 0.0035(10)
C37 0.0471(16) 0.0268(14) 0.0637(19) 0.0090(13) 0.0318(15) 0.0012(12)
C38 0.0300(14) 0.0218(12) 0.086(2) 0.0020(13) 0.0322(15) -0.0025(10)
C39 0.0199(12) 0.0291(14) 0.076(2) -0.0073(13) 0.0113(13) 0.0001(10)
C40 0.0179(11) 0.0298(13) 0.0436(15) -0.0020(11) 0.0033(10) 0.0024(9)
C41 0.0188(10) 0.0216(11) 0.0217(11) 0.0037(8) -0.0028(8) 0.0013(9)
C42 0.0269(12) 0.0257(12) 0.0240(11) -0.0004(9) 0.0031(9) -0.0025(10)
C43 0.0355(14) 0.0337(14) 0.0226(12) -0.0039(10) -0.0023(10) 0.0004(11)
C44 0.0432(15) 0.0340(14) 0.0223(12) 0.0060(10) 0.0013(11) 0.0071(11)
C45 0.0453(15) 0.0316(14) 0.0282(13) 0.0119(11) -0.0025(11) -0.0077(12)
C46 0.0340(13) 0.0348(14) 0.0263(13) 0.0094(10) -0.0040(10) -0.0102(11)
C47 0.0453(16) 0.0392(16) 0.067(2) 0.0026(14) 0.0263(15) -0.0075(13)
C48 0.0315(13) 0.0569(17) 0.0253(13) -0.0095(12) 0.0079(10) -0.0026(12)
C49 0.072(2) 0.0310(16) 0.113(3) 0.0026(18) 0.066(2) 0.0067(15)
C50 0.106(4) 0.174(5) 0.105(4) 0.115(4) 0.091(3) 0.119(4)
C51 0.038(2) 0.284(8) 0.031(2) -0.025(3) -0.0105(15) 0.075(4)
C52 0.0345(18) 0.129(4) 0.107(3) -0.084(3) 0.014(2) -0.030(2)
C53 0.150(4) 0.094(3) 0.059(3) -0.008(2) -0.031(3) -0.017(3)
C54 0.132(7) 0.031(3) 0.045(4) 0.001(3) -0.005(5) -0.011(5)
C55 0.211(8) 0.048(3) 0.024(3) -0.009(2) -0.018(4) -0.044(5)
C56 0.079(4) 0.061(4) 0.012(2) 0.004(2) 0.005(3) -0.053(3)

loop_
_atom_type_symbol
_atom_type_description
_atom_type_scat_dispersion_real
_atom_type_scat_dispersion_imag
_atom_type_scat_source
C C 0.0033 0.0016 'International Tables Vol C Tables 4.2.6.8 and 6.1.1.4'
H H 0.0000 0.0000 'International Tables Vol C Tables 4.2.6.8 and 6.1.1.4'
Cl Cl 0.1484 0.1585 'International Tables Vol C Tables 4.2.6.8 and 6.1.1.4'
N N 0.0061 0.0033 'International Tables Vol C Tables 4.2.6.8 and 6.1.1.4'
P P 0.1023 0.0942 'International Tables Vol C Tables 4.2.6.8 and 6.1.1.4'
Ru Ru -1.2594 0.8363 'International Tables Vol C Tables 4.2.6.8 and 6.1.1.4'

loop_
_exptl_crystal_face_index_h
_exptl_crystal_face_index_k
_exptl_crystal_face_index_l
_exptl_crystal_face_perp_dist
0.00 0.00 -1.00 0.1050
0.00 0.00 1.00 0.1050
-1.00 1.00 0.00 0.1500
1.00 -1.00 0.00 0.1500
0.00 1.00 0.00 0.1900
1.00 1.00 0.00 0.1600
0.00 -1.00 0.00 0.1700
-1.00 -1.00 0.00 0.1600

loop_
_geom_angle_atom_site_label_1
_geom_angle_atom_site_label_2
_geom_angle_atom_site_label_3
_geom_angle
_geom_angle_site_symmetry_1
_geom_angle_site_symmetry_3
_geom_angle_publ_flag
C22 Ru C1 100.24(8) . . yes
C22 Ru Cl1 103.15(7) . . yes
C1 Ru Cl1 83.26(5) . . yes
C22 Ru Cl2 89.14(7) . . yes
C1 Ru Cl2 94.55(5) . . yes
Cl1 Ru Cl2 167.707(18) . . yes
C22 Ru P 95.89(6) . . yes
C1 Ru P 163.73(6) . . yes
Cl1 Ru P 91.063(18) . . yes
Cl2 Ru P 87.753(18) . . yes
C29 P C41 100.84(9) . . ?
C29 P C35 109.54(10) . . ?
C41 P C35 104.17(10) . . ?
C29 P Ru 117.78(7) . . ?
C41 P Ru 109.17(7) . . ?
C35 P Ru 113.69(7) . . ?
C1 N1 C4 127.74(16) . . ?
C1 N1 C2 113.49(16) . . ?
C4 N1 C2 118.10(15) . . ?
C1 N2 C13 128.39(16) . . ?
C1 N2 C3 113.20(16) . . ?
C13 N2 C3 117.26(16) . . ?
N1 C1 N2 107.27(16) . . ?
N1 C1 Ru 123.90(14) . . ?
N2 C1 Ru 128.08(14) . . ?
N1 C2 C3 102.64(16) . . ?
N1 C2 H2A 109.3(13) . . ?
C3 C2 H2A 112.9(13) . . ?
N1 C2 H2B 111.1(13) . . ?
C3 C2 H2B 110.2(13) . . ?
H2A C2 H2B 110.4(19) . . ?
N2 C3 C2 102.47(16) . . ?
N2 C3 H3A 108.3(14) . . ?
C2 C3 H3A 113.1(14) . . ?
N2 C3 H3B 110.7(13) . . ?
C2 C3 H3B 114.0(13) . . ?
H3A C3 H3B 108.1(19) . . ?
C5 C4 C9 121.31(18) . . ?
C5 C4 N1 120.59(18) . . ?
C9 C4 N1 117.55(18) . . ?
C4 C5 C6 117.84(19) . . ?
C4 C5 C10 122.77(19) . . ?
C6 C5 C10 119.37(19) . . ?
C7 C6 C5 122.4(2) . . ?
C7 C6 H6 119.0(14) . . ?
C5 C6 H6 118.6(14) . . ?
C6 C7 C8 118.0(2) . . ?
C6 C7 C11 121.1(2) . . ?
C8 C7 C11 120.8(2) . . ?
C9 C8 C7 122.3(2) . . ?
C9 C8 H8 116.4(15) . . ?
C7 C8 H8 121.2(15) . . ?
C8 C9 C4 117.95(19) . . ?
C8 C9 C12 121.00(19) . . ?
C4 C9 C12 121.01(19) . . ?
C5 C10 H10A 113.6(14) . . ?
C5 C10 H10B 113.4(14) . . ?
H10A C10 H10B 103.2(19) . . ?
C5 C10 H10C 110.2(16) . . ?
H10A C10 H10C 110(2) . . ?
H10B C10 H10C 106(2) . . ?
C7 C11 H11A 113.3(17) . . ?
C7 C11 H11B 110.2(16) . . ?
H11A C11 H11B 105(2) . . ?
C7 C11 H11C 112.0(18) . . ?
H11A C11 H11C 106(2) . . ?
H11B C11 H11C 109(2) . . ?
C9 C12 H12A 110.5(14) . . ?
C9 C12 H12B 111.3(14) . . ?
H12A C12 H12B 109.0(19) . . ?
C9 C12 H12C 113.8(13) . . ?
H12A C12 H12C 106.4(19) . . ?
H12B C12 H12C 105.5(19) . . ?
C18 C13 C14 121.44(19) . . ?
C18 C13 N2 119.66(18) . . ?
C14 C13 N2 118.64(18) . . ?
C15 C14 C13 118.0(2) . . ?
C15 C14 C19 120.7(2) . . ?
C13 C14 C19 121.29(19) . . ?
C16 C15 C14 122.1(2) . . ?
C16 C15 H15 121.0(14) . . ?
C14 C15 H15 116.9(14) . . ?
C15 C16 C17 118.3(2) . . ?
C15 C16 C20 120.6(2) . . ?
C17 C16 C20 121.1(2) . . ?
C16 C17 C18 122.0(2) . . ?
C16 C17 H17 121.9(15) . . ?
C18 C17 H17 116.1(15) . . ?
C17 C18 C13 118.1(2) . . ?
C17 C18 C21 120.7(2) . . ?
C13 C18 C21 121.13(19) . . ?
C14 C19 H19A 110.0(14) . . ?
C14 C19 H19B 113.1(14) . . ?
H19A C19 H19B 106.3(19) . . ?
C14 C19 H19C 111.5(15) . . ?
H19A C19 H19C 111(2) . . ?
H19B C19 H19C 105(2) . . ?
C16 C20 H20A 114.8(19) . . ?
C16 C20 H20B 112.3(18) . . ?
H20A C20 H20B 108(3) . . ?
C16 C20 H20C 111(2) . . ?
H20A C20 H20C 113(3) . . ?
H20B C20 H20C 96(2) . . ?
C18 C21 H21A 111.7(14) . . ?
C18 C21 H21B 113.1(14) . . ?
H21A C21 H21B 107(2) . . ?
C18 C21 H21C 113.9(14) . . ?
H21A C21 H21C 106(2) . . ?
H21B C21 H21C 104.3(19) . . ?
C23 C22 Ru 136.98(16) . . yes
C23 C22 H22 110.4(13) . . ?
Ru C22 H22 112.6(13) . . yes
C28 C23 C24 117.57(19) . . ?
C28 C23 C22 125.40(19) . . ?
C24 C23 C22 117.02(19) . . ?
C25 C24 C23 121.1(2) . . ?
C25 C24 H24 120.3(14) . . ?
C23 C24 H24 118.6(14) . . ?
C26 C25 C24 120.2(2) . . ?
C26 C25 H25 119.8(15) . . ?
C24 C25 H25 120.0(15) . . ?
C25 C26 C27 119.8(2) . . ?
C25 C26 H26 120.1(15) . . ?
C27 C26 H26 120.1(15) . . ?
C28 C27 C26 120.6(2) . . ?
C28 C27 H27 120.2(14) . . ?
C26 C27 H27 119.2(14) . . ?
C27 C28 C23 120.7(2) . . ?
C27 C28 H28 119.8(13) . . ?
C23 C28 H28 119.4(13) . . ?
C30 C29 C34 110.41(17) . . ?
C30 C29 P 117.90(14) . . ?
C34 C29 P 114.42(14) . . ?
C30 C29 H29 106.5(14) . . ?
C34 C29 H29 106.6(14) . . ?
P C29 H29 99.5(14) . . ?
C29 C30 C31 109.25(18) . . ?
C29 C30 H30A 112.3(14) . . ?
C31 C30 H30A 108.0(13) . . ?
C29 C30 H30B 109.7(14) . . ?
C31 C30 H30B 110.6(13) . . ?
H30A C30 H30B 107.0(18) . . ?
C32 C31 C30 111.5(2) . . ?
C32 C31 H31A 108.4(13) . . ?
C30 C31 H31A 109.4(14) . . ?
C32 C31 H31B 110.3(15) . . ?
C30 C31 H31B 109.2(15) . . ?
H31A C31 H31B 108(2) . . ?
C33 C32 C31 111.17(19) . . ?
C33 C32 H32A 109.7(15) . . ?
C31 C32 H32A 110.0(15) . . ?
C33 C32 H32B 107.7(14) . . ?
C31 C32 H32B 110.0(14) . . ?
H32A C32 H32B 108(2) . . ?
C32 C33 C34 111.61(19) . . ?
C32 C33 H33A 111.5(14) . . ?
C34 C33 H33A 107.8(14) . . ?
C32 C33 H33B 111.6(13) . . ?
C34 C33 H33B 109.6(13) . . ?
H33A C33 H33B 104.4(19) . . ?
C33 C34 C29 110.35(17) . . ?
C33 C34 H34A 108.6(12) . . ?
C29 C34 H34A 109.6(12) . . ?
C33 C34 H34B 111.1(12) . . ?
C29 C34 H34B 112.7(13) . . ?
H34A C34 H34B 104.1(17) . . ?
C36 C35 C40 109.98(19) . . ?
C36 C35 P 111.94(15) . . ?
C40 C35 P 117.49(16) . . ?
C36 C35 H35 107.8(13) . . ?
C40 C35 H35 107.4(13) . . ?
P C35 H35 101.4(13) . . ?
C37 C36 C35 111.2(2) . . ?
C37 C36 H36A 107.4(14) . . ?
C35 C36 H36A 109.1(14) . . ?
C37 C36 H36B 109.7(14) . . ?
C35 C36 H36B 112.8(15) . . ?
H36A C36 H36B 106(2) . . ?
C38 C37 C36 110.5(2) . . ?
C38 C37 H37A 109.7(17) . . ?
C36 C37 H37A 105.9(17) . . ?
C38 C37 H37B 113.1(15) . . ?
C36 C37 H37B 108.2(16) . . ?
H37A C37 H37B 109(2) . . ?
C39 C38 C37 111.7(2) . . ?
C39 C38 H38A 108.1(16) . . ?
C37 C38 H38A 108.2(15) . . ?
C39 C38 H38B 110.1(17) . . ?
C37 C38 H38B 112.0(17) . . ?
H38A C38 H38B 107(2) . . ?
C38 C39 C40 112.3(2) . . ?
C38 C39 H39A 113.7(15) . . ?
C40 C39 H39A 104.9(15) . . ?
C38 C39 H39B 110.1(16) . . ?
C40 C39 H39B 110.3(16) . . ?
H39A C39 H39B 105(2) . . ?
C39 C40 C35 110.0(2) . . ?
C39 C40 H40A 109.8(14) . . ?
C35 C40 H40A 108.9(14) . . ?
C39 C40 H40B 110.1(14) . . ?
C35 C40 H40B 108.9(14) . . ?
H40A C40 H40B 109(2) . . ?
C42 C41 C46 109.20(19) . . ?
C42 C41 P 111.06(14) . . ?
C46 C41 P 115.44(15) . . ?
C42 C41 H41 106.9(13) . . ?
C46 C41 H41 107.5(13) . . ?
P C41 H41 106.3(13) . . ?
C43 C42 C41 111.12(19) . . ?
C43 C42 H42A 108.7(14) . . ?
C41 C42 H42A 107.4(14) . . ?
C43 C42 H42B 112.5(14) . . ?
C41 C42 H42B 111.0(14) . . ?
H42A C42 H42B 105.8(19) . . ?
C44 C43 C42 111.7(2) . . ?
C44 C43 H43A 107.1(15) . . ?
C42 C43 H43A 109.8(15) . . ?
C44 C43 H43B 111.5(14) . . ?
C42 C43 H43B 110.7(14) . . ?
H43A C43 H43B 106(2) . . ?
C45 C44 C43 111.9(2) . . ?
C45 C44 H44A 107.7(14) . . ?
C43 C44 H44A 108.5(14) . . ?
C45 C44 H44B 111.9(14) . . ?
C43 C44 H44B 108.3(14) . . ?
H44A C44 H44B 108.4(19) . . ?
C44 C45 C46 111.8(2) . . ?
C44 C45 H45A 110.5(14) . . ?
C46 C45 H45A 111.0(14) . . ?
C44 C45 H45B 110.9(15) . . ?
C46 C45 H45B 109.4(15) . . ?
H45A C45 H45B 103(2) . . ?
C45 C46 C41 109.62(19) . . ?
C45 C46 H46A 108.6(14) . . ?
C41 C46 H46A 108.4(14) . . ?
C45 C46 H46B 107.1(14) . . ?
C41 C46 H46B 112.2(14) . . ?
H46A C46 H46B 111.0(19) . . ?
C52 C47 C48 121.7(3) . . ?
C52 C47 H47 119.2 . . ?
C48 C47 H47 119.2 . . ?
C47 C48 C49 120.3(3) . . ?
C47 C48 H48 119.9 . . ?
C49 C48 H48 119.9 . . ?
C48 C49 C50 118.8(3) . . ?
C48 C49 H49 120.6 . . ?
C50 C49 H49 120.6 . . ?
C51 C50 C49 116.7(3) . . ?
C51 C50 H50 121.6 . . ?
C49 C50 H50 121.6 . . ?
C52 C51 C50 121.0(4) . . ?
C52 C51 H51 119.5 . . ?
C50 C51 H51 119.5 . . ?
C51 C52 C47 121.4(4) . . ?
C51 C52 H52 119.3 . . ?
C47 C52 H52 119.3 . . ?
C54 C53 H53A 107.6 . . ?
C54 C53 H53B 110.4 . . ?
C54 C53 H53C 110.4 . . ?
H53A C53 H53B 109.5 . . ?
H53A C53 H53C 109.5 . . ?
H53B C53 H53C 109.5 . . ?
H53D C53 H53E 109.5 . . ?
H53D C53 H53F 109.5 . . ?
H53E C53 H53F 109.5 . . ?
H53G C53 H53H 109.5 3_765 3_765 ?
H53G C53 H53I 109.5 3_765 3_765 ?
H53H C53 H53I 109.5 3_765 3_765 ?
H53I C53 H53J 109.5 3_765 3_765 ?
H53I C53 H53K 109.5 3_765 3_765 ?
H53J C53 H53K 109.5 3_765 3_765 ?
C55 C54 C53 128.1(6) . . ?
C55 C54 H54A 105.2 . . ?
C53 C54 H54A 105.9 . . ?
C55 C54 H54B 104.3 . . ?
C53 C54 H54B 105.9 . . ?
H54A C54 H54B 105.8 . . ?
C54 C55 C56 127.3(3) . . ?
C54 C55 H55A 105.7 . . ?
C56 C55 H55A 105.6 . . ?
C54 C55 H55B 104.8 . . ?
C56 C55 H55B 105.8 . . ?
H55A C55 H55B 106.0 . . ?
C53 C56 C55 124.6(4) 3_765 . ?
C53 C56 H56A 106.2 3_765 . ?
C55 C56 H56A 106.3 . . ?
C53 C56 H56B 105.7 3_765 . ?
C55 C56 H56B 106.5 . . ?
H56A C56 H56B 106.3 . . ?

loop_
_geom_bond_atom_site_label_1
_geom_bond_atom_site_label_2
_geom_bond_distance
_geom_bond_site_symmetry_2
_geom_bond_publ_flag
Ru C22 1.835(2) . yes
Ru C1 2.0847(19) . yes
Ru Cl1 2.3912(5) . yes
Ru Cl2 2.3988(5) . yes
Ru P 2.4245(5) . yes
P C29 1.850(2) . ?
P C41 1.859(2) . ?
P C35 1.861(2) . ?
N1 C1 1.347(2) . ?
N1 C4 1.440(2) . ?
N1 C2 1.476(2) . ?
N2 C1 1.348(2) . ?
N2 C13 1.432(2) . ?
N2 C3 1.482(3) . ?
C2 C3 1.515(3) . ?
C2 H2A 0.96(2) . ?
C2 H2B 0.95(2) . ?
C3 H3A 0.92(2) . ?
C3 H3B 0.98(2) . ?
C4 C5 1.393(3) . ?
C4 C9 1.409(3) . ?
C5 C6 1.399(3) . ?
C5 C10 1.501(3) . ?
C6 C7 1.378(3) . ?
C6 H6 0.95(2) . ?
C7 C8 1.393(3) . ?
C7 C11 1.507(3) . ?
C8 C9 1.382(3) . ?
C8 H8 0.90(2) . ?
C9 C12 1.497(3) . ?
C10 H10A 0.96(2) . ?
C10 H10B 0.91(2) . ?
C10 H10C 0.86(2) . ?
C11 H11A 0.92(3) . ?
C11 H11B 0.93(3) . ?
C11 H11C 0.88(3) . ?
C12 H12A 0.93(2) . ?
C12 H12B 0.93(2) . ?
C12 H12C 0.96(2) . ?
C13 C18 1.394(3) . ?
C13 C14 1.402(3) . ?
C14 C15 1.391(3) . ?
C14 C19 1.503(3) . ?
C15 C16 1.385(3) . ?
C15 H15 0.93(2) . ?
C16 C17 1.389(3) . ?
C16 C20 1.506(3) . ?
C17 C18 1.392(3) . ?
C17 H17 0.91(2) . ?
C18 C21 1.500(3) . ?
C19 H19A 0.97(2) . ?
C19 H19B 0.97(2) . ?
C19 H19C 0.89(2) . ?
C20 H20A 0.85(3) . ?
C20 H20B 0.90(3) . ?
C20 H20C 0.83(3) . ?
C21 H21A 0.91(2) . ?
C21 H21B 0.93(2) . ?
C21 H21C 0.95(2) . ?
C22 C23 1.470(3) . yes
C22 H22 0.93(2) . ?
C23 C28 1.404(3) . ?
C23 C24 1.406(3) . ?
C24 C25 1.390(3) . ?
C24 H24 0.94(2) . ?
C25 C26 1.374(3) . ?
C25 H25 0.92(2) . ?
C26 C27 1.387(3) . ?
C26 H26 0.93(2) . ?
C27 C28 1.382(3) . ?
C27 H27 0.97(2) . ?
C28 H28 0.95(2) . ?
C29 C30 1.527(3) . ?
C29 C34 1.541(3) . ?
C29 H29 0.86(2) . ?
C30 C31 1.531(3) . ?
C30 H30A 0.96(2) . ?
C30 H30B 0.94(2) . ?
C31 C32 1.526(3) . ?
C31 H31A 1.01(2) . ?
C31 H31B 0.92(2) . ?
C32 C33 1.518(3) . ?
C32 H32A 0.94(2) . ?
C32 H32B 1.00(2) . ?
C33 C34 1.528(3) . ?
C33 H33A 0.93(2) . ?
C33 H33B 0.99(2) . ?
C34 H34A 1.02(2) . ?
C34 H34B 1.00(2) . ?
C35 C36 1.531(3) . ?
C35 C40 1.540(3) . ?
C35 H35 0.97(2) . ?
C36 C37 1.528(3) . ?
C36 H36A 0.97(2) . ?
C36 H36B 0.94(2) . ?
C37 C38 1.522(4) . ?
C37 H37A 0.93(3) . ?
C37 H37B 1.00(3) . ?
C38 C39 1.499(4) . ?
C38 H38A 0.98(3) . ?
C38 H38B 0.92(3) . ?
C39 C40 1.532(3) . ?
C39 H39A 0.99(3) . ?
C39 H39B 0.97(3) . ?
C40 H40A 1.00(2) . ?
C40 H40B 0.95(2) . ?
C41 C42 1.526(3) . ?
C41 C46 1.534(3) . ?
C41 H41 0.93(2) . ?
C42 C43 1.522(3) . ?
C42 H42A 0.93(2) . ?
C42 H42B 0.95(2) . ?
C43 C44 1.517(3) . ?
C43 H43A 0.92(2) . ?
C43 H43B 0.98(2) . ?
C44 C45 1.516(3) . ?
C44 H44A 0.98(2) . ?
C44 H44B 0.98(2) . ?
C45 C46 1.532(3) . ?
C45 H45A 1.00(3) . ?
C45 H45B 0.98(3) . ?
C46 H46A 1.00(2) . ?
C46 H46B 1.01(2) . ?
C47 C52 1.321(5) . ?
C47 C48 1.328(4) . ?
C47 H47 0.9500 . ?
C48 C49 1.350(4) . ?
C48 H48 0.9500 . ?
C49 C50 1.418(6) . ?
C49 H49 0.9500 . ?
C50 C51 1.392(7) . ?
C50 H50 0.9500 . ?
C51 C52 1.299(7) . ?
C51 H51 0.9500 . ?
C52 H52 0.9500 . ?
C53 C54 1.552(9) . ?
C53 H53A 0.96 . ?
C53 H53B 0.96 . ?
C53 H53C 0.96 . ?
C53 H53D 0.96 . ?
C53 H53E 0.96 . ?
C53 H53F 0.96 . ?
C53 H53G 0.96 . ?
C53 H53H 0.96 . ?
C53 H53I 0.96 . ?
C53 H53J 0.96 . ?
C53 H53K 0.96 . ?
C53 H53L 0.96 . ?
C54 C55 1.342(9) . ?
C54 H54A 0.96 . ?
C54 H54B 0.96 . ?
C55 C56 1.608(8) . ?
C55 H55A 0.96 . ?
C55 H55B 0.96 . ?
C55 H55C 0.96 3_765 ?
C55 H55D 0.96 3_765 ?
C56 C53 1.328(7) 3_765 ?
C56 H56A 0.96 . ?
C56 H56B 0.96 . ?
C56 H56C 0.96 3_765 ?
C56 H56D 0.96 3_765 ?
